data_7206131
loop_
_publ_author_name
'Grobelny, Pawel'
'Mukherjee, Arijit'
'Desiraju, Gautam R.'

_publ_section_title
;
 Drug-drug co-crystals: Temperature-dependent proton mobility in the
 molecular complex of isoniazid with 4-aminosalicylic acid
;
_journal_issue 13
_journal_name_full CrystEngComm
_journal_page_first 4358
_journal_paper_doi 10.1039/c0ce00842g
_journal_volume 13
_journal_year 2011
_chemical_compound_source 'see text'
_chemical_formula_moiety 'C7 H7 N O3, C6 H7 N3 O'
_chemical_formula_sum 'C13 H14 N4 O4'
_chemical_formula_weight 290.28
_chemical_name_common 'Isoniazid:4-aminosalicylic acid co-crystal'
_chemical_name_systematic ?
_space_group_IT_number 33
_symmetry_cell_setting orthorhombic
_symmetry_Int_Tables_number 33
_symmetry_space_group_name_Hall 'P 2c -2n'
_symmetry_space_group_name_H-M 'P n a 21'
_atom_sites_solution_hydrogens geom
_atom_sites_solution_primary direct
_atom_sites_solution_secondary difmap
_cell_angle_alpha 90
_cell_angle_beta 90
_cell_angle_gamma 90
_cell_formula_units_Z 8
_cell_length_a 21.893(2)
_cell_length_b 16.5073(18)
_cell_length_c 7.2990(7)
_cell_measurement_reflns_used 6579
_cell_measurement_temperature 220(2)
_cell_measurement_theta_max 27.5
_cell_measurement_theta_min 2.2
_cell_volume 2637.8(5)
_computing_publication_material 'PLATON (Spek, 2003)'
_diffrn_ambient_temperature 220(2)
_diffrn_detector CCD
_diffrn_detector_area_resol_mean 13.6612
_diffrn_measured_fraction_theta_full 0.997
_diffrn_measured_fraction_theta_max 0.997
_diffrn_measurement_details
;
scan:
Number of images: 180
Slice: -60.0000 - 120.0000
Image width: 1.0000
Exp time: 16.0000
Rotation axis: Omega
Omega: 0.0000
Chi: 54.0000
Phi: 0.0000
XTD: 49.4115
2theta: 29.5807
scan:
Number of images: 180
Slice: -60.0000 - 120.0000
Image width: 1.0000
Exp time: 16.0000
Rotation axis: Omega
Omega: 0.0000
Chi: 54.0000
Phi: 120.0000
XTD: 49.4115
2theta: 29.5807
scan:
Number of images: 180
Slice: -60.0000 - 120.0000
Image width: 1.0000
Exp time: 16.0000
Rotation axis: Omega
Omega: 0.0000
Chi: 54.0000
Phi: 240.0000
XTD: 49.4115
2theta: 29.5807

;
_diffrn_measurement_device
;
XtaLABmini: Fixed Chi 2 circle
;
_diffrn_measurement_device_type
;
Rigaku Mercury375R (2x2 bin mode)
;
_diffrn_measurement_method 'profile data from \w-scans'
_diffrn_measurement_specimen_support Fiber
_diffrn_orient_matrix_type d*Trek
_diffrn_orient_matrix_UB_11 0.016907
_diffrn_orient_matrix_UB_12 -0.134949
_diffrn_orient_matrix_UB_13 0.016536
_diffrn_orient_matrix_UB_21 0.060045
_diffrn_orient_matrix_UB_22 0.007770
_diffrn_orient_matrix_UB_23 0.002020
_diffrn_orient_matrix_UB_31 -0.002207
_diffrn_orient_matrix_UB_32 0.005277
_diffrn_orient_matrix_UB_33 0.045318
_diffrn_radiation_monochromator 'Graphite Monochromator'
_diffrn_radiation_probe x-ray
_diffrn_radiation_type MoK\a
_diffrn_radiation_wavelength 0.71075
_diffrn_reflns_av_R_equivalents 0.0527
_diffrn_reflns_av_sigmaI/netI 0.0281
_diffrn_reflns_limit_h_max 28
_diffrn_reflns_limit_h_min -28
_diffrn_reflns_limit_k_max 21
_diffrn_reflns_limit_k_min -21
_diffrn_reflns_limit_l_max 9
_diffrn_reflns_limit_l_min -9
_diffrn_reflns_number 27057
_diffrn_reflns_theta_full 27.51
_diffrn_reflns_theta_max 27.51
_diffrn_reflns_theta_min 1.54
_diffrn_source 'Sealed Tube'
_diffrn_source_current 12.0
_diffrn_source_power 0.6
_diffrn_source_voltage 50.0
_exptl_absorpt_coefficient_mu 0.111
_exptl_absorpt_correction_T_max 1.000
_exptl_absorpt_correction_T_min 0.832
_exptl_absorpt_correction_type multi-scan
_exptl_absorpt_process_details 'Jacobson, R. (1998) Private communication'
_exptl_crystal_colour Yellow
_exptl_crystal_density_diffrn 1.462
_exptl_crystal_density_method 'Not Measured'
_exptl_crystal_description Block
_exptl_crystal_F_000 1216
_exptl_crystal_size_max 0.40
_exptl_crystal_size_mid 0.30
_exptl_crystal_size_min 0.15
_refine_diff_density_max 0.197
_refine_diff_density_min -0.197
_refine_diff_density_rms 0.057
_refine_ls_extinction_method none
_refine_ls_goodness_of_fit_ref 1.161
_refine_ls_hydrogen_treatment refall
_refine_ls_matrix_type full
_refine_ls_number_parameters 492
_refine_ls_number_reflns 3269
_refine_ls_number_restraints 1
_refine_ls_restrained_S_all 1.161
_refine_ls_R_factor_all 0.0469
_refine_ls_R_factor_gt 0.0408
_refine_ls_shift/su_max 0.000
_refine_ls_shift/su_mean 0.000
_refine_ls_structure_factor_coef Fsqd
_refine_ls_weighting_details 'calc w=1/[\s^2^(Fo^2^)+(0.0727P)^2^+0.2199P] where P=(Fo^2^+2Fc^2^)/3'
_refine_ls_weighting_scheme calc
_refine_ls_wR_factor_gt 0.1118
_refine_ls_wR_factor_ref 0.1238
_reflns_number_gt 3017
_reflns_number_total 3269
_reflns_threshold_expression >2\s(I)
_cod_data_source_file c0ce00842g.txt
_cod_data_source_block datam7
_cod_depositor_comments
;
The following automatic conversions were performed:

'_symmetry_cell_setting' value 'Orthorhombic' changed to
'orthorhombic' according to
/home/saulius/struct/CIF-dictionaries/cif_core.dic dictionary named
'cif_core.dic' version 2.4.1 from
2010-06-29.

'_exptl_absorpt_correction_type' value 'Multi-scan'
changed to 'multi-scan' according to
/home/saulius/struct/CIF-dictionaries/cif_core.dic dictionary named
'cif_core.dic' version 2.4.1 from 2010-06-29.

Automatic conversion script
Id: cif_fix_values 1715 2011-07-08 13:25:40Z adriana 
;
_cod_database_code 7206131

loop_
_symmetry_equiv_pos_site_id
_symmetry_equiv_pos_as_xyz
1 x,y,z
2 -x,-y,1/2+z
3 1/2-x,1/2+y,1/2+z
4 1/2+x,1/2-y,z

loop_
_atom_site_aniso_label
_atom_site_aniso_U_11
_atom_site_aniso_U_22
_atom_site_aniso_U_33
_atom_site_aniso_U_23
_atom_site_aniso_U_13
_atom_site_aniso_U_12
O3 0.0350(10) 0.0337(10) 0.0846(18) -0.0061(11) -0.0034(11) -0.0058(7)
O4 0.0295(9) 0.0323(9) 0.0833(16) 0.0013(11) -0.0042(11) 0.0005(7)
O5 0.0271(9) 0.0392(10) 0.0643(13) -0.0020(10) -0.0069(9) -0.0058(7)
N7 0.0428(14) 0.0313(11) 0.0682(19) 0.0007(12) -0.0068(14) 0.0017(10)
C13 0.0283(11) 0.0294(11) 0.0365(12) -0.0015(11) 0.0020(10) -0.0024(9)
C14 0.0252(11) 0.0369(13) 0.0350(12) -0.0009(11) 0.0011(10) -0.0054(9)
C15 0.0229(10) 0.0376(14) 0.0385(14) 0.0030(11) -0.0012(10) -0.0006(9)
C16 0.0336(12) 0.0334(12) 0.0341(13) -0.0017(11) 0.0021(11) -0.0013(9)
C17 0.0301(12) 0.0353(13) 0.0400(14) -0.0039(12) -0.0010(11) -0.0055(10)
C18 0.0255(11) 0.0354(12) 0.0356(14) -0.0017(11) -0.0015(10) -0.0015(9)
C19 0.0315(12) 0.0347(13) 0.0459(14) 0.0013(12) -0.0005(12) -0.0036(10)
O6 0.0379(10) 0.0341(10) 0.0755(16) -0.0001(10) 0.0057(11) -0.0079(8)
O7 0.0366(10) 0.0283(9) 0.0783(15) 0.0038(11) 0.0099(12) 0.0026(7)
O8 0.0258(9) 0.0500(12) 0.0646(14) 0.0046(11) 0.0033(9) -0.0062(8)
N8 0.0446(14) 0.0339(12) 0.0602(16) -0.0002(13) 0.0028(14) 0.0110(10)
C20 0.0241(10) 0.0345(12) 0.0348(12) -0.0014(11) 0.0007(10) 0.0003(9)
C21 0.0254(11) 0.0417(13) 0.0377(14) 0.0022(12) -0.0023(10) -0.0026(10)
C22 0.0254(11) 0.0465(16) 0.0400(14) 0.0009(12) 0.0011(11) 0.0084(10)
C23 0.0343(12) 0.0359(12) 0.0357(12) -0.0016(12) -0.0003(12) 0.0090(10)
C24 0.0302(12) 0.0321(13) 0.0403(15) -0.0010(12) 0.0007(11) 0.0013(10)
C25 0.0274(12) 0.0337(12) 0.0390(15) -0.0017(11) 0.0025(11) 0.0004(9)
C26 0.0328(12) 0.0311(12) 0.0443(15) -0.0036(12) 0.0007(12) -0.0035(9)
O1 0.0305(9) 0.0414(11) 0.0783(16) 0.0077(12) 0.0073(11) 0.0063(8)
N1 0.0343(11) 0.0347(11) 0.0478(14) 0.0009(11) 0.0011(10) -0.0008(9)
N2 0.0290(11) 0.0310(11) 0.082(2) 0.0012(13) 0.0057(14) 0.0025(9)
N3 0.0425(13) 0.0324(12) 0.097(3) 0.0035(16) 0.0060(19) -0.0012(10)
C1 0.0315(12) 0.0398(14) 0.0460(16) 0.0038(13) -0.0020(11) 0.0029(10)
C2 0.0280(11) 0.0363(14) 0.0404(16) 0.0000(12) -0.0024(11) -0.0010(10)
C3 0.0261(11) 0.0359(12) 0.0325(12) -0.0003(11) 0.0034(10) 0.0003(9)
C4 0.0266(11) 0.0442(14) 0.0422(14) 0.0014(12) 0.0009(11) 0.0017(10)
C5 0.0304(13) 0.0376(13) 0.0492(16) -0.0033(13) 0.0005(12) -0.0035(11)
C6 0.0288(11) 0.0333(12) 0.0440(15) 0.0023(12) 0.0058(11) 0.0035(9)
O2 0.0301(9) 0.0396(10) 0.0815(16) 0.0040(12) -0.0032(11) -0.0093(8)
N4 0.0349(11) 0.0283(10) 0.0474(13) 0.0022(10) -0.0055(11) -0.0029(8)
N5 0.0330(11) 0.0268(10) 0.0582(15) -0.0005(11) -0.0054(11) -0.0037(8)
N6 0.0480(14) 0.0261(11) 0.071(2) 0.0008(13) -0.0027(15) -0.0034(9)
C7 0.0289(12) 0.0345(13) 0.0460(15) 0.0046(12) 0.0013(11) -0.0032(10)
C8 0.0282(12) 0.0339(14) 0.0372(15) -0.0003(11) -0.0001(10) -0.0012(10)
C9 0.0279(11) 0.0286(11) 0.0337(12) 0.0006(11) -0.0038(10) -0.0042(8)
C10 0.0248(11) 0.0359(13) 0.0398(14) -0.0011(11) -0.0022(10) -0.0034(9)
C11 0.0298(12) 0.0337(12) 0.0469(15) -0.0022(12) -0.0038(11) 0.0020(10)
C12 0.0324(12) 0.0318(12) 0.0400(14) 0.0007(12) -0.0031(11) -0.0047(9)

loop_
_atom_site_label
_atom_site_type_symbol
_atom_site_thermal_displace_type
_atom_site_fract_x
_atom_site_fract_y
_atom_site_fract_z
_atom_site_occupancy
_atom_site_U_iso_or_equiv
_atom_site_calc_flag
_atom_site_refinement_flags
O3 O Uani 0.42384(9) 0.00361(11) 0.1155(4) 1.000 0.0511(8) . .
O4 O Uani 0.52069(8) 0.03753(11) 0.1719(4) 1.000 0.0484(7) . .
O5 O Uani 0.34693(8) 0.11760(12) 0.0378(3) 1.000 0.0435(6) . .
N7 N Uani 0.40881(12) 0.39032(15) 0.1433(5) 1.000 0.0474(9) . .
C13 C Uani 0.44889(11) 0.14213(15) 0.1489(4) 1.000 0.0314(7) . .
C14 C Uani 0.39115(11) 0.17043(16) 0.0933(4) 1.000 0.0324(7) . .
C15 C Uani 0.37824(11) 0.25232(16) 0.0915(4) 1.000 0.0330(7) . .
C16 C Uani 0.42197(11) 0.30913(15) 0.1438(4) 1.000 0.0337(7) . .
C17 C Uani 0.47957(12) 0.28160(16) 0.2036(4) 1.000 0.0351(8) . .
C18 C Uani 0.49213(11) 0.19962(16) 0.2042(4) 1.000 0.0322(7) . .
C19 C Uani 0.46328(11) 0.05556(16) 0.1449(4) 1.000 0.0374(8) . .
O6 O Uani 0.18303(9) 0.00744(12) 0.4834(4) 1.000 0.0492(7) . .
O7 O Uani 0.27833(8) 0.03821(11) 0.4008(4) 1.000 0.0477(7) . .
O8 O Uani 0.10159(9) 0.11850(14) 0.4905(4) 1.000 0.0468(7) . .
N8 N Uani 0.16794(12) 0.39298(14) 0.4198(4) 1.000 0.0462(8) . .
C20 C Uani 0.20717(10) 0.14479(14) 0.4183(4) 1.000 0.0311(7) . .
C21 C Uani 0.14754(11) 0.17186(17) 0.4538(4) 1.000 0.0349(7) . .
C22 C Uani 0.13462(12) 0.25430(18) 0.4545(4) 1.000 0.0373(8) . .
C23 C Uani 0.17988(11) 0.31159(15) 0.4177(4) 1.000 0.0353(7) . .
C24 C Uani 0.23894(12) 0.28380(16) 0.3720(4) 1.000 0.0342(8) . .
C25 C Uani 0.25140(12) 0.20261(16) 0.3729(4) 1.000 0.0334(8) . .
C26 C Uani 0.22230(12) 0.05809(15) 0.4352(4) 1.000 0.0361(8) . .
O1 O Uani 0.37639(9) 0.39857(13) 0.6664(4) 1.000 0.0501(7) . .
N1 N Uani 0.45693(10) 0.11605(14) 0.6606(4) 1.000 0.0389(7) . .
N2 N Uani 0.47730(10) 0.41988(14) 0.6508(5) 1.000 0.0473(8) . .
N3 N Uani 0.47291(13) 0.50532(15) 0.6505(7) 1.000 0.0573(12) . .
C1 C Uani 0.50081(12) 0.16532(17) 0.7193(4) 1.000 0.0391(8) . .
C2 C Uani 0.49490(11) 0.24880(16) 0.7227(4) 1.000 0.0349(8) . .
C3 C Uani 0.44039(10) 0.28272(15) 0.6622(4) 1.000 0.0315(7) . .
C4 C Uani 0.39431(12) 0.23131(19) 0.6020(4) 1.000 0.0377(8) . .
C5 C Uani 0.40432(12) 0.14864(18) 0.6021(5) 1.000 0.0391(8) . .
C6 C Uani 0.42831(11) 0.37196(15) 0.6592(4) 1.000 0.0354(7) . .
O2 O Uani 0.11407(9) 0.10625(12) 0.9168(4) 1.000 0.0504(7) . .
N4 N Uani 0.20128(10) 0.38553(12) 0.9098(4) 1.000 0.0369(7) . .
N5 N Uani 0.21527(11) 0.08168(13) 0.9313(4) 1.000 0.0393(7) . .
N6 N Uani 0.20979(13) -0.00421(14) 0.9297(5) 1.000 0.0484(9) . .
C7 C Uani 0.24304(12) 0.33406(16) 0.8456(4) 1.000 0.0365(8) . .
C8 C Uani 0.23486(12) 0.25056(16) 0.8475(4) 1.000 0.0331(8) . .
C9 C Uani 0.18092(11) 0.21996(13) 0.9179(4) 1.000 0.0301(7) . .
C10 C Uani 0.13720(11) 0.27303(17) 0.9814(4) 1.000 0.0335(7) . .
C11 C Uani 0.14860(11) 0.35570(16) 0.9759(4) 1.000 0.0368(8) . .
C12 C Uani 0.16702(11) 0.13010(15) 0.9229(4) 1.000 0.0347(7) . .
H4O H Uiso 0.531(2) -0.022(3) 0.161(8) 1.000 0.081(14) . .
H5O H Uiso 0.3652(16) 0.067(2) 0.056(6) 1.000 0.056(10) . .
H7A H Uiso 0.4394(18) 0.425(2) 0.148(7) 1.000 0.065(11) . .
H7B H Uiso 0.373(2) 0.409(2) 0.076(7) 1.000 0.073(13) . .
H15 H Uiso 0.3365(13) 0.2686(17) 0.053(5) 1.000 0.034(7) . .
H17 H Uiso 0.5101(12) 0.3195(16) 0.236(4) 1.000 0.027(7) . .
H18 H Uiso 0.5305(12) 0.1753(16) 0.253(4) 1.000 0.026(7) . .
H7O H Uiso 0.287(3) -0.022(4) 0.402(11) 1.000 0.13(2) . .
H8A H Uiso 0.1337(18) 0.408(2) 0.461(6) 1.000 0.056(11) . .
H8B H Uiso 0.2035(17) 0.433(2) 0.408(6) 1.000 0.056(10) . .
H8O H Uiso 0.127(3) 0.070(4) 0.475(12) 1.000 0.15(3) . .
H22 H Uiso 0.0985(15) 0.2732(19) 0.480(5) 1.000 0.042(9) . .
H24 H Uiso 0.2700(16) 0.318(2) 0.356(6) 1.000 0.058(11) . .
H25 H Uiso 0.2922(15) 0.1829(19) 0.349(5) 1.000 0.049(10) . .
H1 H Uiso 0.5374(15) 0.130(2) 0.759(5) 1.000 0.049(9) . .
H2 H Uiso 0.5265(16) 0.279(2) 0.765(5) 1.000 0.051(10) . .
H2N H Uiso 0.5118(19) 0.402(2) 0.637(8) 1.000 0.075(14) . .
H3A H Uiso 0.450(2) 0.518(3) 0.752(8) 1.000 0.084(16) . .
H3B H Uiso 0.447(2) 0.520(3) 0.546(7) 1.000 0.077(14) . .
H4 H Uiso 0.3549(16) 0.256(2) 0.565(5) 1.000 0.052(10) . .
H5 H Uiso 0.3743(14) 0.1113(19) 0.564(5) 1.000 0.039(8) . .
H5N H Uiso 0.2546(18) 0.097(2) 0.951(6) 1.000 0.061(11) . .
H6A H Uiso 0.183(2) -0.023(3) 1.020(6) 1.000 0.057(11) . .
H6B H Uiso 0.197(3) -0.020(4) 0.818(10) 1.000 0.101(19) . .
H7 H Uiso 0.2772(12) 0.3524(16) 0.808(4) 1.000 0.026(7) . .
H8 H Uiso 0.2636(15) 0.215(2) 0.804(6) 1.000 0.048(10) . .
H10 H Uiso 0.0991(14) 0.253(2) 1.045(5) 1.000 0.044(9) . .
H11 H Uiso 0.1187(14) 0.4005(17) 1.023(5) 1.000 0.032(7) . .

loop_
_atom_type_symbol
_atom_type_description
_atom_type_scat_dispersion_real
_atom_type_scat_dispersion_imag
_atom_type_scat_source
O O 0.0106 0.0060 'International Tables Vol C Tables 4.2.6.8 and 6.1.1.4'
N N 0.0061 0.0033 'International Tables Vol C Tables 4.2.6.8 and 6.1.1.4'
H H 0.0000 0.0000 'International Tables Vol C Tables 4.2.6.8 and 6.1.1.4'
C C 0.0033 0.0016 'International Tables Vol C Tables 4.2.6.8 and 6.1.1.4'

loop_
_geom_angle_atom_site_label_1
_geom_angle_atom_site_label_2
_geom_angle_atom_site_label_3
_geom_angle
_geom_angle_site_symmetry_1
_geom_angle_site_symmetry_2
_geom_angle_site_symmetry_3
_geom_angle_publ_flag
C19 O4 H4O 115(3) . . . no
C14 O5 H5O 103(2) . . . no
C26 O7 H7O 115(4) . . . no
C21 O8 H8O 95(4) . . . no
C16 N7 H7A 118(2) . . . no
H7A N7 H7B 115(3) . . . no
C16 N7 H7B 119(2) . . . no
C23 N8 H8B 119.1(19) . . . no
C23 N8 H8A 118(2) . . . no
H8A N8 H8B 121(3) . . . no
C1 N1 C5 118.5(2) . . . yes
N3 N2 C6 122.5(2) . . . yes
N3 N2 H2N 115(2) . . . no
C6 N2 H2N 122(2) . . . no
H3A N3 H3B 105(4) . . . no
N2 N3 H3A 105(3) . . . no
N2 N3 H3B 107(3) . . . no
C7 N4 C11 118.8(2) . . . yes
N6 N5 C12 122.2(2) . . . yes
C12 N5 H5N 127(2) . . . no
N6 N5 H5N 111(2) . . . no
N5 N6 H6B 109(4) . . . no
N5 N6 H6A 112(3) . . . no
H6A N6 H6B 110(5) . . . no
C14 C13 C18 117.7(2) . . . no
C18 C13 C19 121.5(2) . . . no
C14 C13 C19 120.8(2) . . . no
O5 C14 C15 118.5(2) . . . yes
C13 C14 C15 120.8(2) . . . no
O5 C14 C13 120.7(2) . . . yes
C14 C15 C16 121.0(2) . . . no
C15 C16 C17 118.9(2) . . . no
N7 C16 C15 120.9(2) . . . yes
N7 C16 C17 120.3(2) . . . yes
C16 C17 C18 119.7(2) . . . no
C13 C18 C17 121.9(2) . . . no
O4 C19 C13 115.2(2) . . . yes
O3 C19 C13 122.1(2) . . . yes
O3 C19 O4 122.7(2) . . . yes
C16 C15 H15 121.8(16) . . . no
C14 C15 H15 117.1(16) . . . no
C18 C17 H17 120.5(16) . . . no
C16 C17 H17 119.8(16) . . . no
C13 C18 H18 113.6(15) . . . no
C17 C18 H18 124.3(16) . . . no
C25 C20 C26 121.8(2) . . . no
C21 C20 C26 120.2(2) . . . no
C21 C20 C25 118.0(2) . . . no
O8 C21 C22 118.8(2) . . . yes
C20 C21 C22 120.1(2) . . . no
O8 C21 C20 121.1(2) . . . yes
C21 C22 C23 121.2(2) . . . no
N8 C23 C22 121.8(2) . . . yes
N8 C23 C24 119.8(2) . . . yes
C22 C23 C24 118.4(2) . . . no
C23 C24 C25 120.0(2) . . . no
C20 C25 C24 122.1(2) . . . no
O7 C26 C20 116.3(2) . . . yes
O6 C26 O7 122.5(2) . . . yes
O6 C26 C20 121.2(2) . . . yes
C21 C22 H22 123(2) . . . no
C23 C22 H22 116(2) . . . no
C25 C24 H24 118(2) . . . no
C23 C24 H24 122(2) . . . no
C20 C25 H25 116.9(19) . . . no
C24 C25 H25 120.9(19) . . . no
N1 C1 C2 123.2(2) . . . yes
C1 C2 C3 118.4(2) . . . no
C2 C3 C6 123.6(2) . . . no
C2 C3 C4 118.5(2) . . . no
C4 C3 C6 117.9(2) . . . no
C3 C4 C5 119.2(2) . . . no
N1 C5 C4 122.2(3) . . . yes
N2 C6 C3 116.2(2) . . . yes
O1 C6 C3 121.2(2) . . . yes
O1 C6 N2 122.5(2) . . . yes
N1 C1 H1 107.8(19) . . . no
C2 C1 H1 129.0(19) . . . no
C3 C2 H2 123(2) . . . no
C1 C2 H2 119(2) . . . no
C3 C4 H4 117.8(19) . . . no
C5 C4 H4 123.0(19) . . . no
N1 C5 H5 116(2) . . . no
C4 C5 H5 122(2) . . . no
N4 C7 C8 122.7(2) . . . yes
C7 C8 C9 118.4(2) . . . no
C8 C9 C10 119.1(2) . . . no
C10 C9 C12 118.4(2) . . . no
C8 C9 C12 122.6(2) . . . no
C9 C10 C11 119.4(2) . . . no
N4 C11 C10 121.7(2) . . . yes
O2 C12 C9 120.3(2) . . . yes
N5 C12 C9 115.6(2) . . . yes
O2 C12 N5 124.2(2) . . . yes
N4 C7 H7 119.3(18) . . . no
C8 C7 H7 117.9(18) . . . no
C7 C8 H8 123(2) . . . no
C9 C8 H8 119(2) . . . no
C9 C10 H10 121.3(19) . . . no
C11 C10 H10 118.9(19) . . . no
N4 C11 H11 113.3(16) . . . no
C10 C11 H11 125.0(17) . . . no

loop_
_geom_bond_atom_site_label_1
_geom_bond_atom_site_label_2
_geom_bond_distance
_geom_bond_site_symmetry_1
_geom_bond_site_symmetry_2
_geom_bond_publ_flag
O3 C19 1.236(3) . . yes
O4 C19 1.307(3) . . yes
O5 C14 1.365(3) . . yes
O4 H4O 1.01(5) . . no
O5 H5O 0.94(3) . . no
O6 C26 1.250(3) . . yes
O7 C26 1.294(3) . . yes
O8 C21 1.364(3) . . yes
O7 H7O 1.01(7) . . no
O8 H8O 0.98(7) . . no
O1 C6 1.220(3) . . yes
O2 C12 1.225(3) . . yes
N7 C16 1.371(4) . . yes
N7 H7A 0.88(4) . . no
N7 H7B 0.98(4) . . no
N8 C23 1.369(3) . . yes
N8 H8B 1.03(4) . . no
N8 H8A 0.85(4) . . no
N1 C5 1.341(4) . . yes
N1 C1 1.330(4) . . yes
N2 C6 1.334(3) . . yes
N2 N3 1.414(3) . . yes
N2 H2N 0.82(4) . . no
N3 H3B 0.98(5) . . no
N3 H3A 0.92(5) . . no
N4 C11 1.344(3) . . yes
N4 C7 1.333(3) . . yes
N5 C12 1.326(3) . . yes
N5 N6 1.423(3) . . yes
N5 H5N 0.91(4) . . no
N6 H6A 0.94(4) . . no
N6 H6B 0.90(7) . . no
C13 C14 1.407(3) . . no
C13 C19 1.464(4) . . no
C13 C18 1.400(4) . . no
C14 C15 1.381(4) . . no
C15 C16 1.394(4) . . no
C16 C17 1.410(4) . . no
C17 C18 1.381(4) . . no
C15 H15 0.99(3) . . no
C17 H17 0.95(3) . . no
C18 H18 1.00(3) . . no
C20 C26 1.474(3) . . no
C20 C25 1.399(4) . . no
C20 C21 1.404(3) . . no
C21 C22 1.390(4) . . no
C22 C23 1.396(4) . . no
C23 C24 1.412(4) . . no
C24 C25 1.368(4) . . no
C22 H22 0.87(3) . . no
C24 H24 0.89(3) . . no
C25 H25 0.97(3) . . no
C1 C2 1.384(4) . . no
C2 C3 1.390(3) . . no
C3 C4 1.390(4) . . no
C3 C6 1.497(3) . . no
C4 C5 1.382(4) . . no
C1 H1 1.03(3) . . no
C2 H2 0.91(4) . . no
C4 H4 0.99(3) . . no
C5 H5 0.94(3) . . no
C7 C8 1.390(4) . . no
C8 C9 1.383(4) . . no
C9 C10 1.378(4) . . no
C9 C12 1.515(3) . . no
C10 C11 1.388(4) . . no
C7 H7 0.85(3) . . no
C8 H8 0.92(3) . . no
C10 H10 1.01(3) . . no
C11 H11 1.05(3) . . no

loop_
_geom_contact_atom_site_label_1
_geom_contact_atom_site_label_2
_geom_contact_distance
_geom_contact_site_symmetry_1
_geom_contact_site_symmetry_2
_geom_contact_publ_flag
O1 C7 3.372(3) . . no
O1 N6 3.020(4) . 3_554 no
O1 O6 3.206(4) . 3_555 no
O1 N3 2.754(3) . . no
O2 N6 2.779(3) . . no
O2 O8 3.130(4) . . no
O2 N3 3.052(4) . 3_545 no
O3 N8 3.068(3) . 3_544 no
O3 C1 3.327(3) . 2_654 no
O3 O5 2.588(3) . . no
O4 C1 3.399(3) . 2_654 no
O4 N1 2.583(3) . 2_654 no
O5 O3 2.588(3) . . no
O5 N5 3.044(3) . 1_554 no
O6 O8 2.558(3) . . no
O6 O1 3.206(4) . 3_544 no
O6 N7 3.024(3) . 3_545 no
O7 N4 2.560(3) . 3_544 no
O8 O2 3.130(4) . . no
O8 O6 2.558(3) . . no
O8 N2 3.029(3) . 4_455 no
O1 H3B 2.68(5) . . no
O1 H3A 2.62(5) . . no
O1 H7 2.52(3) . . no
O1 H6A 2.12(5) . 3_554 no
O1 H4 2.51(3) . . no
O2 H2 2.91(3) . 4_455 no
O2 H6B 2.86(7) . . no
O2 H10 2.62(3) . . no
O2 H3B 2.17(5) . 3_545 no
O2 H6A 2.72(5) . . no
O3 H1 2.59(3) . 2_654 no
O3 H5O 1.71(3) . . no
O3 H8A 2.31(4) . 3_544 no
O4 H11 2.61(3) . 4_554 no
O4 H18 2.36(3) . . no
O5 H5N 2.15(4) . 1_554 no
O5 H25 2.79(4) . . no
O6 H6B 2.50(7) . . no
O6 H8O 1.61(7) . . no
O6 H7B 2.15(4) . 3_545 no
O7 H5 2.70(3) . . no
O7 H25 2.44(3) . . no
O8 H3A 2.66(5) . 3_544 no
O8 H2N 2.26(5) . 4_455 no
O8 H17 2.92(3) . 4_455 no
N1 O4 2.583(3) . 2_655 no
N1 C19 3.330(3) . 2_655 no
N2 O8 3.029(3) . 4_555 no
N3 N7 3.111(4) . 2_665 no
N3 O2 3.052(4) . 3_554 no
N3 O1 2.754(3) . . no
N4 C26 3.309(3) . 3_555 no
N4 O7 2.560(3) . 3_555 no
N5 O5 3.044(3) . 1_556 no
N6 N8 3.170(4) . 3_545 no
N6 O1 3.020(4) . 3_545 no
N6 O2 2.779(3) . . no
N7 O6 3.024(3) . 3_554 no
N7 N3 3.111(4) . 2_664 no
N8 C11 3.325(4) . 1_554 no
N8 N6 3.170(4) . 3_554 no
N8 O3 3.068(3) . 3_555 no
N1 H4O 1.58(5) . 2_655 no
N2 H2 2.70(3) . . no
N3 H7A 2.24(4) . 2_665 no
N4 H7O 1.55(7) . 3_555 no
N5 H8 2.61(3) . . no
N6 H8B 2.17(4) . 3_545 no
C1 C18 3.589(4) . 1_556 no
C1 O4 3.399(3) . 2_655 no
C1 C13 3.357(4) . 1_556 no
C1 O3 3.327(3) . 2_655 no
C2 C17 3.567(4) . 1_556 no
C3 C15 3.453(4) . 1_556 no
C3 C17 3.456(4) . . no
C3 C16 3.565(4) . 1_556 no
C4 C25 3.579(4) . . no
C4 C17 3.554(4) . . no
C5 C13 3.451(5) . . no
C5 C18 3.583(4) . . no
C7 O1 3.372(3) . . no
C7 C23 3.436(4) . . no
C7 C24 3.556(4) . . no
C8 C24 3.515(4) . . no
C8 C25 3.572(4) . . no
C8 C23 3.508(4) . . no
C9 C22 3.576(4) . . no
C9 C21 3.555(4) . . no
C10 C18 3.597(4) . 4_456 no
C10 C23 3.379(4) . 1_556 no
C10 C22 3.467(4) . 1_556 no
C11 C23 3.376(4) . 1_556 no
C11 N8 3.325(4) . 1_556 no
C12 C21 3.519(4) . . no
C13 C5 3.451(5) . . no
C13 C1 3.357(4) . 1_554 no
C15 C3 3.453(4) . 1_554 no
C15 C25 3.550(4) . . no
C16 C3 3.565(4) . 1_554 no
C17 C4 3.554(4) . . no
C17 C3 3.456(4) . . no
C17 C2 3.567(4) . 1_554 no
C18 C5 3.583(4) . . no
C18 C10 3.597(4) . 4_554 no
C18 C1 3.589(4) . 1_554 no
C19 N1 3.330(3) . 2_654 no
C21 C9 3.555(4) . . no
C21 C12 3.519(4) . . no
C22 C9 3.576(4) . . no
C22 C10 3.467(4) . 1_554 no
C23 C8 3.508(4) . . no
C23 C11 3.376(4) . 1_554 no
C23 C7 3.436(4) . . no
C23 C10 3.379(4) . 1_554 no
C24 C7 3.556(4) . . no
C24 C8 3.515(4) . . no
C25 C8 3.572(4) . . no
C25 C4 3.579(4) . . no
C25 C15 3.550(4) . . no
C26 N4 3.309(3) . 3_544 no
C1 H4O 2.50(5) . 2_655 no
C1 H22 2.94(3) . 4_555 no
C2 H2N 2.63(4) . . no
C2 H22 2.90(3) . 4_555 no
C4 H25 3.01(3) . . no
C5 H4O 2.56(5) . 2_655 no
C7 H7O 2.50(7) . 3_555 no
C7 H15 2.77(3) . 1_556 no
C8 H15 2.70(3) . 1_556 no
C8 H5N 2.68(3) . . no
C10 H2 3.02(4) . 4_455 no
C11 H7O 2.52(7) . 3_555 no
C11 H1 2.91(3) . 4_455 no
C14 H25 2.87(3) . . no
C15 H25 2.90(3) . . no
C17 H10 2.92(3) . 4_554 no
C18 H10 2.73(3) . 4_554 no
C19 H5O 2.25(4) . . no
C22 H18 2.95(3) . 4_455 no
C22 H10 3.09(4) . 1_554 no
C24 H4 2.94(4) . . no
C25 H4 2.81(4) . . no
C26 H8O 2.12(7) . . no
H1 C11 2.91(3) . 4_555 no
H1 H4O 2.44(6) . 2_655 no
H1 O3 2.59(3) . 2_655 no
H2 N2 2.70(3) . . no
H2 O2 2.91(3) . 4_555 no
H2 H2N 2.26(5) . . no
H2 C10 3.02(4) . 4_555 no
H2N H2 2.26(5) . . no
H2N C2 2.63(4) . . no
H2N O8 2.26(5) . 4_555 no
H3A O8 2.66(5) . 3_555 no
H3A H8O 2.50(9) . 3_555 no
H3A O1 2.62(5) . . no
H3B O2 2.17(5) . 3_554 no
H3B O1 2.68(5) . . no
H4 C25 2.81(4) . . no
H4 C24 2.94(4) . . no
H4 H25 2.41(5) . . no
H4 O1 2.51(3) . . no
H4O N1 1.58(5) . 2_654 no
H4O C1 2.50(5) . 2_654 no
H4O C5 2.56(5) . 2_654 no
H4O H1 2.44(6) . 2_654 no
H5 O7 2.70(3) . . no
H5N C8 2.68(3) . . no
H5N H5O 2.59(5) . 1_556 no
H5N O5 2.15(4) . 1_556 no
H5N H8 2.23(5) . . no
H5O O3 1.71(3) . . no
H5O H5N 2.59(5) . 1_554 no
H5O C19 2.25(4) . . no
H6A O1 2.12(5) . 3_545 no
H6A O2 2.72(5) . . no
H6B O6 2.50(7) . . no
H6B O2 2.86(7) . . no
H6B H8B 2.40(8) . 3_545 no
H7 H7O 2.60(7) . 3_555 no
H7 O1 2.52(3) . . no
H7A H17 2.42(5) . . no
H7A N3 2.24(4) . 2_664 no
H7B H15 2.46(4) . . no
H7B O6 2.15(4) . 3_554 no
H7O H11 2.58(7) . 3_544 no
H7O C11 2.52(7) . 3_544 no
H7O C7 2.50(7) . 3_544 no
H7O H7 2.60(7) . 3_544 no
H7O N4 1.55(7) . 3_544 no
H8 H5N 2.23(5) . . no
H8 H15 2.58(5) . 1_556 no
H8 N5 2.61(3) . . no
H8A H22 2.36(5) . . no
H8A O3 2.31(4) . 3_555 no
H8B N6 2.17(4) . 3_554 no
H8B H6B 2.40(8) . 3_554 no
H8B H24 2.42(5) . . no
H8O O6 1.61(7) . . no
H8O C26 2.12(7) . . no
H8O H3A 2.50(9) . 3_544 no
H10 O2 2.62(3) . . no
H10 C17 2.92(3) . 4_456 no
H10 C18 2.73(3) . 4_456 no
H10 C22 3.09(4) . 1_556 no
H10 H18 2.44(4) . 4_456 no
H11 H7O 2.58(7) . 3_555 no
H11 O4 2.61(3) . 4_456 no
H15 C8 2.70(3) . 1_554 no
H15 H7B 2.46(4) . . no
H15 C7 2.77(3) . 1_554 no
H15 H8 2.58(5) . 1_554 no
H17 O8 2.92(3) . 4_555 no
H17 H7A 2.42(5) . . no
H18 H10 2.44(4) . 4_554 no
H18 H22 2.38(4) . 4_555 no
H18 C22 2.95(3) . 4_555 no
H18 O4 2.36(3) . . no
H22 C2 2.90(3) . 4_455 no
H22 H18 2.38(4) . 4_455 no
H22 C1 2.94(3) . 4_455 no
H22 H8A 2.36(5) . . no
H24 H8B 2.42(5) . . no
H25 H4 2.41(5) . . no
H25 O5 2.79(4) . . no
H25 O7 2.44(3) . . no
H25 C4 3.01(3) . . no
H25 C14 2.87(3) . . no
H25 C15 2.90(3) . . no

loop_
_geom_hbond_atom_site_label_D
_geom_hbond_atom_site_label_H
_geom_hbond_atom_site_label_A
_geom_hbond_distance_DH
_geom_hbond_distance_HA
_geom_hbond_distance_DA
_geom_hbond_angle_DHA
_geom_hbond_site_symmetry_A
_geom_hbond_publ_flag
N2 H2N O8 0.82(4) 2.26(5) 3.029(3) 156(5) 4_555 yes
N3 H3B O2 0.98(5) 2.17(5) 3.052(4) 149(4) 3_554 yes
O4 H4O N1 1.01(5) 1.58(5) 2.583(3) 175(4) 2_654 yes
N5 H5N O5 0.91(4) 2.15(4) 3.044(3) 170(3) 1_556 yes
O5 H5O O3 0.94(3) 1.71(3) 2.588(3) 154(3) . yes
N6 H6A O1 0.94(4) 2.12(5) 3.020(4) 160(4) 3_545 yes
N6 H6B O6 0.90(7) 2.50(7) 3.315(5) 150(6) . yes
N7 H7A N3 0.88(4) 2.24(4) 3.111(4) 170(4) 2_664 yes
N7 H7B O6 0.98(4) 2.15(4) 3.024(3) 149(3) 3_554 yes
O7 H7O N4 1.01(7) 1.55(7) 2.560(3) 178(10) 3_544 yes
N8 H8A O3 0.85(4) 2.31(4) 3.068(3) 149(3) 3_555 yes
N8 H8B N6 1.03(4) 2.17(4) 3.170(4) 165(3) 3_554 yes
O8 H8O O6 0.98(7) 1.61(7) 2.558(3) 163(6) . yes
C1 H1 O3 1.03(3) 2.59(3) 3.327(3) 129(3) 2_655 yes
C7 H7 O1 0.85(3) 2.52(3) 3.372(3) 174(3) . yes
C18 H18 O4 1.00(3) 2.36(3) 2.758(3) 102.8(18) . yes
C25 H25 O7 0.97(3) 2.44(3) 2.785(3) 101(2) . yes

loop_
_geom_torsion_atom_site_label_1
_geom_torsion_atom_site_label_2
_geom_torsion_atom_site_label_3
_geom_torsion_atom_site_label_4
_geom_torsion
_geom_torsion_site_symmetry_1
_geom_torsion_site_symmetry_2
_geom_torsion_site_symmetry_3
_geom_torsion_site_symmetry_4
_geom_torsion_publ_flag
C1 N1 C5 C4 -0.4(5) . . . . no
C5 N1 C1 C2 -0.1(5) . . . . no
N3 N2 C6 C3 -178.8(4) . . . . no
N3 N2 C6 O1 0.3(6) . . . . no
C11 N4 C7 C8 -1.3(4) . . . . no
C7 N4 C11 C10 1.0(4) . . . . no
N6 N5 C12 C9 -177.5(3) . . . . no
N6 N5 C12 O2 1.5(5) . . . . no
C14 C13 C18 C17 -0.6(4) . . . . no
C19 C13 C18 C17 178.2(3) . . . . no
C19 C13 C14 O5 1.3(4) . . . . no
C14 C13 C19 O4 169.8(3) . . . . no
C18 C13 C19 O4 -8.9(4) . . . . no
C14 C13 C19 O3 -9.2(5) . . . . no
C18 C13 C14 O5 -180.0(3) . . . . no
C19 C13 C14 C15 -177.9(3) . . . . no
C18 C13 C14 C15 0.8(4) . . . . no
C18 C13 C19 O3 172.1(3) . . . . no
C13 C14 C15 C16 0.3(4) . . . . no
O5 C14 C15 C16 -178.9(3) . . . . no
C14 C15 C16 C17 -1.6(4) . . . . no
C14 C15 C16 N7 -179.4(3) . . . . no
C15 C16 C17 C18 1.9(4) . . . . no
N7 C16 C17 C18 179.7(3) . . . . no
C16 C17 C18 C13 -0.8(4) . . . . no
C26 C20 C21 C22 174.0(3) . . . . no
C25 C20 C26 O7 -1.8(4) . . . . no
C26 C20 C21 O8 -5.1(4) . . . . no
C25 C20 C21 C22 -4.0(4) . . . . no
C26 C20 C25 C24 -174.4(3) . . . . no
C21 C20 C26 O6 -1.0(4) . . . . no
C21 C20 C25 C24 3.6(4) . . . . no
C25 C20 C26 O6 176.9(3) . . . . no
C25 C20 C21 O8 176.9(3) . . . . no
C21 C20 C26 O7 -179.7(3) . . . . no
O8 C21 C22 C23 -179.9(3) . . . . no
C20 C21 C22 C23 0.9(4) . . . . no
C21 C22 C23 C24 2.6(4) . . . . no
C21 C22 C23 N8 -179.3(3) . . . . no
N8 C23 C24 C25 178.8(3) . . . . no
C22 C23 C24 C25 -3.0(4) . . . . no
C23 C24 C25 C20 -0.1(4) . . . . no
N1 C1 C2 C3 0.2(4) . . . . no
C1 C2 C3 C4 0.3(4) . . . . no
C1 C2 C3 C6 179.9(3) . . . . no
C4 C3 C6 O1 24.8(4) . . . . no
C2 C3 C4 C5 -0.8(4) . . . . no
C4 C3 C6 N2 -156.0(3) . . . . no
C2 C3 C6 N2 24.3(4) . . . . no
C6 C3 C4 C5 179.6(3) . . . . no
C2 C3 C6 O1 -154.8(3) . . . . no
C3 C4 C5 N1 0.8(5) . . . . no
N4 C7 C8 C9 0.5(4) . . . . no
C7 C8 C9 C10 0.7(4) . . . . no
C7 C8 C9 C12 178.8(3) . . . . no
C8 C9 C12 N5 27.5(4) . . . . no
C10 C9 C12 O2 26.5(4) . . . . no
C10 C9 C12 N5 -154.4(3) . . . . no
C8 C9 C12 O2 -151.6(3) . . . . no
C8 C9 C10 C11 -1.0(4) . . . . no
C12 C9 C10 C11 -179.2(3) . . . . no
C9 C10 C11 N4 0.1(4) . . . . no
